data_4121216
loop_
_publ_author_name
'Nora C. Breit'
'Tibor Szilv\'asi'
'Tsuyoshi Suzuki'
'Daniel Gallego'
'Shigeyoshi Inoue'

_publ_contact_author_address
;
Institut f\"ur Chemie, Technische Universit\"at Berlin, 
Stra\&se des 17. Juni 135, Sekr. C2, D-10623 Berlin
;
_publ_contact_author_email shigeyoshi.inoue@tu-berlin.de
_publ_contact_author_fax 49-30-314-29732
_publ_contact_author_name 'Shigeyoshi Inoue'
_publ_contact_author_phone 49-30-314-29734
_publ_section_title
;
 From a Zwitterionic Phosphasilene to Base Stabilized
 Silyliumylidene-Phosphide and Bis(silylene) Complexes
;
_journal_name_full 'Journal of the American Chemical Society'
_journal_page_first 17958
_journal_page_last 17968
_journal_paper_doi 10.1021/ja409720c
_journal_volume 135
_journal_year 2013
_chemical_formula_sum 'C55 H83 N4 Ni P Si3'
_chemical_formula_weight 974.20
_chemical_name_systematic
; 
 ? 
;
_space_group_IT_number 2
_symmetry_cell_setting triclinic
_symmetry_space_group_name_Hall '-P 1'
_symmetry_space_group_name_H-M 'P -1'
_atom_sites_solution_hydrogens geom
_atom_sites_solution_primary direct
_atom_sites_solution_secondary difmap
_audit_creation_method
;
CrysAlis RED, Oxford Diffraction Ltd.,
Version 1.171.31.8 (release 12-01-2007 CrysAlis171 .NET)
(compiled Jan 12 2007,17:49:11)
;
_cell_angle_alpha 89.804(7)
_cell_angle_beta 80.657(7)
_cell_angle_gamma 69.810(8)
_cell_formula_units_Z 2
_cell_length_a 12.2099(11)
_cell_length_b 13.6641(11)
_cell_length_c 18.0233(17)
_cell_measurement_reflns_used 1793
_cell_measurement_temperature 173(2)
_cell_measurement_theta_max 32.3734
_cell_measurement_theta_min 3.3077
_cell_volume 2780.3(5)
_computing_cell_refinement
;
CrysAlis RED, Oxford Diffraction Ltd.,
Version 1.171.31.8 (release 12-01-2007 CrysAlis171 .NET)
(compiled Jan 12 2007,17:49:11)
;
_computing_data_collection
;
CrysAlis CCD, Oxford Diffraction Ltd.,
Version 1.171.31.8 (release 12-01-2007 CrysAlis171 .NET)
(compiled Jan 12 2007,17:49:11)
;
_computing_data_reduction
;
CrysAlis RED, Oxford Diffraction Ltd.,
Version 1.171.31.8 (release 12-01-2007 CrysAlis171 .NET)
(compiled Jan 12 2007,17:49:11)
;
_computing_publication_material 'SHELXL-97 (Sheldrick, 1997)'
_computing_structure_refinement 'SHELXL-97 (Sheldrick, 1997)'
_computing_structure_solution 'SHELXS-97 (Sheldrick, 1990)'
_diffrn_ambient_temperature 173(2)
_diffrn_measured_fraction_theta_full 0.998
_diffrn_measured_fraction_theta_max 0.998
_diffrn_measurement_device_type 'Oxford Diffraction Xcalibur S Sapphire'
_diffrn_measurement_method \w
_diffrn_radiation_monochromator graphite
_diffrn_radiation_source 'Enhance (Mo) x-ray Source'
_diffrn_radiation_type MoK\a
_diffrn_radiation_wavelength 0.71073
_diffrn_reflns_av_R_equivalents 0.0998
_diffrn_reflns_av_sigmaI/netI 0.1602
_diffrn_reflns_limit_h_max 12
_diffrn_reflns_limit_h_min -14
_diffrn_reflns_limit_k_max 16
_diffrn_reflns_limit_k_min -16
_diffrn_reflns_limit_l_max 21
_diffrn_reflns_limit_l_min -21
_diffrn_reflns_number 22278
_diffrn_reflns_theta_full 25.00
_diffrn_reflns_theta_max 25.00
_diffrn_reflns_theta_min 3.31
_exptl_absorpt_coefficient_mu 0.480
_exptl_absorpt_correction_T_max 1.00000
_exptl_absorpt_correction_T_min 0.97727
_exptl_absorpt_correction_type multi-scan
_exptl_absorpt_process_details
;
CrysAlisPro, Agilent Technologies,
Version 1.171.35.21 (release 20-01-2012 CrysAlis171 .NET)
(compiled Jan 23 2012,18:06:46)
empirical absorption correction using spherical harmonics,
 implemented in SCALE3 ABSPACK scaling algorithm.
;
_exptl_crystal_colour orange
_exptl_crystal_density_diffrn 1.164
_exptl_crystal_description rod
_exptl_crystal_F_000 1052
_exptl_crystal_size_max 0.535
_exptl_crystal_size_mid 0.217
_exptl_crystal_size_min 0.065
_refine_diff_density_max 0.431
_refine_diff_density_min -0.316
_refine_diff_density_rms 0.079
_refine_ls_extinction_method none
_refine_ls_goodness_of_fit_ref 1.032
_refine_ls_hydrogen_treatment constr
_refine_ls_matrix_type full
_refine_ls_number_parameters 594
_refine_ls_number_reflns 9773
_refine_ls_number_restraints 0
_refine_ls_restrained_S_all 1.032
_refine_ls_R_factor_all 0.1438
_refine_ls_R_factor_gt 0.0837
_refine_ls_shift/su_max 0.000
_refine_ls_shift/su_mean 0.000
_refine_ls_structure_factor_coef Fsqd
_refine_ls_weighting_details 'calc w=1/[\s^2^(Fo^2^)+(0.0410P)^2^+0.0000P] where P=(Fo^2^+2Fc^2^)/3'
_refine_ls_weighting_scheme calc
_refine_ls_wR_factor_gt 0.1326
_refine_ls_wR_factor_ref 0.1562
_reflns_number_gt 6179
_reflns_number_total 9773
_reflns_threshold_expression >2sigma(I)
_cod_data_source_file ja409720c_si_001_2.cif
_cod_data_source_block c:\compound5
_cod_original_cell_volume 2780.3(4)
_cod_original_formula_sum 'C27.50 H41.50 N2 Ni0.50 P0.50 Si1.50'
_cod_database_code 4121216

loop_
_symmetry_equiv_pos_as_xyz
'x, y, z'
'-x, -y, -z'

loop_
_atom_site_label
_atom_site_type_symbol
_atom_site_fract_x
_atom_site_fract_y
_atom_site_fract_z
_atom_site_U_iso_or_equiv
_atom_site_adp_type
_atom_site_occupancy
_atom_site_symmetry_multiplicity
_atom_site_calc_flag
_atom_site_refinement_flags
Ni1 Ni 0.91281(6) 0.28453(4) 0.16071(4) 0.01833(19) Uani 1 1 d .
Si1 Si 0.74274(13) 0.25896(9) 0.18736(8) 0.0177(3) Uani 1 1 d .
P1 P 0.62860(12) 0.41145(9) 0.25017(8) 0.0203(3) Uani 1 1 d .
Si2 Si 0.81293(13) 0.41760(9) 0.24203(8) 0.0181(3) Uani 1 1 d .
Si3 Si 0.48996(15) 0.42661(11) 0.35049(9) 0.0293(4) Uani 1 1 d .
N2 N 0.6440(4) 0.2317(3) 0.1262(2) 0.0192(10) Uani 1 1 d .
N4 N 0.7957(4) 0.5602(3) 0.2426(2) 0.0200(10) Uani 1 1 d .
N3 N 0.8420(4) 0.4610(3) 0.3336(2) 0.0210(10) Uani 1 1 d .
N1 N 0.6934(4) 0.1485(3) 0.2234(2) 0.0173(10) Uani 1 1 d .
C5 C 0.5945(5) 0.2737(4) 0.0583(3) 0.0223(12) Uani 1 1 d .
C9 C 0.6373(4) 0.1502(3) 0.1647(3) 0.0204(12) Uani 1 1 d .
C10 C 0.5765(5) 0.0774(4) 0.1483(3) 0.0242(13) Uani 1 1 d .
C1 C 0.7448(5) 0.0590(3) 0.2695(3) 0.0239(13) Uani 1 1 d .
C20 C 0.7591(5) 0.6477(4) 0.1929(3) 0.0265(14) Uani 1 1 d .
C25 C 0.8572(5) 0.6401(4) 0.3475(3) 0.0255(13) Uani 1 1 d .
C24 C 0.8314(4) 0.5563(3) 0.3085(3) 0.0208(12) Uani 1 1 d .
C11 C 0.6300(5) -0.0043(3) 0.0931(3) 0.0269(14) Uani 1 1 d .
H11 H 0.7070 -0.0152 0.0657 0.032 Uiso 1 1 calc R
C2 C 0.8072(5) 0.0957(4) 0.3233(3) 0.0311(14) Uani 1 1 d .
H2A H 0.8719 0.1143 0.2947 0.047 Uiso 1 1 calc R
H2B H 0.8395 0.0396 0.3563 0.047 Uiso 1 1 calc R
H2C H 0.7508 0.1569 0.3539 0.047 Uiso 1 1 calc R
C8 C 0.6045(5) 0.3824(3) 0.0510(3) 0.0302(15) Uani 1 1 d .
H8A H 0.5533 0.4289 0.0937 0.045 Uiso 1 1 calc R
H8B H 0.5799 0.4109 0.0039 0.045 Uiso 1 1 calc R
H8C H 0.6868 0.3769 0.0505 0.045 Uiso 1 1 calc R
C16 C 0.9017(5) 0.4082(4) 0.3958(3) 0.0250(13) Uani 1 1 d .
C4 C 0.6490(5) 0.0241(4) 0.3147(3) 0.0363(16) Uani 1 1 d .
H4A H 0.5897 0.0838 0.3453 0.054 Uiso 1 1 calc R
H4B H 0.6850 -0.0307 0.3476 0.054 Uiso 1 1 calc R
H4C H 0.6109 -0.0033 0.2801 0.054 Uiso 1 1 calc R
C13 C 0.4578(7) -0.0539(4) 0.1183(4) 0.0468(19) Uani 1 1 d .
H13 H 0.4180 -0.0999 0.1085 0.056 Uiso 1 1 calc R
C15 C 0.4633(5) 0.0933(4) 0.1873(3) 0.0308(14) Uani 1 1 d .
H15 H 0.4266 0.1490 0.2246 0.037 Uiso 1 1 calc R
C12 C 0.5686(6) -0.0692(4) 0.0791(3) 0.0413(17) Uani 1 1 d .
H12 H 0.6041 -0.1249 0.0417 0.050 Uiso 1 1 calc R
C6 C 0.6715(6) 0.2042(4) -0.0099(3) 0.0401(17) Uani 1 1 d .
H6A H 0.7544 0.1967 -0.0107 0.060 Uiso 1 1 calc R
H6B H 0.6461 0.2359 -0.0560 0.060 Uiso 1 1 calc R
H6C H 0.6635 0.1353 -0.0071 0.060 Uiso 1 1 calc R
C23 C 0.7021(5) 0.6128(4) 0.1334(3) 0.0327(15) Uani 1 1 d .
H23A H 0.7587 0.5487 0.1062 0.049 Uiso 1 1 calc R
H23B H 0.6798 0.6677 0.0979 0.049 Uiso 1 1 calc R
H23C H 0.6313 0.5995 0.1580 0.049 Uiso 1 1 calc R
C19 C 0.8850(5) 0.3020(4) 0.3974(3) 0.0335(15) Uani 1 1 d .
H19A H 0.8005 0.3126 0.4109 0.050 Uiso 1 1 calc R
H19B H 0.9278 0.2600 0.4347 0.050 Uiso 1 1 calc R
H19C H 0.9159 0.2656 0.3476 0.050 Uiso 1 1 calc R
C41 C 0.9577(5) 0.2629(4) 0.0426(3) 0.0272(13) Uani 1 1 d .
H41 H 0.8764 0.2820 0.0387 0.033 Uiso 1 1 calc R
C38 C 1.0550(5) 0.1440(4) 0.1607(3) 0.0286(14) Uani 1 1 d .
H38 H 1.0052 0.1162 0.1933 0.034 Uiso 1 1 calc R
C3 C 0.8340(5) -0.0326(4) 0.2185(3) 0.0370(16) Uani 1 1 d .
H3A H 0.7921 -0.0616 0.1878 0.055 Uiso 1 1 calc R
H3B H 0.8770 -0.0867 0.2496 0.055 Uiso 1 1 calc R
H3C H 0.8903 -0.0081 0.1856 0.055 Uiso 1 1 calc R
C37 C 1.0803(5) 0.2257(4) 0.1885(3) 0.0324(15) Uani 1 1 d .
H37 H 1.0460 0.2508 0.2391 0.039 Uiso 1 1 calc R
C34 C 0.9954(5) 0.3403(4) 0.0662(3) 0.0327(15) Uani 1 1 d .
H34 H 0.9384 0.4085 0.0778 0.039 Uiso 1 1 calc R
C7 C 0.4659(5) 0.2827(4) 0.0639(4) 0.0443(17) Uani 1 1 d .
H7A H 0.4613 0.2127 0.0603 0.066 Uiso 1 1 calc R
H7B H 0.4328 0.3230 0.0227 0.066 Uiso 1 1 calc R
H7C H 0.4208 0.3180 0.1122 0.066 Uiso 1 1 calc R
C17 C 1.0331(6) 0.3926(4) 0.3802(3) 0.0430(17) Uani 1 1 d .
H17A H 1.0680 0.3594 0.3297 0.064 Uiso 1 1 calc R
H17B H 1.0727 0.3478 0.4176 0.064 Uiso 1 1 calc R
H17C H 1.0433 0.4605 0.3834 0.064 Uiso 1 1 calc R
C27 C 0.9841(7) 0.7363(5) 0.3683(4) 0.059(2) Uani 1 1 d .
H27 H 1.0574 0.7474 0.3560 0.071 Uiso 1 1 calc R
C26 C 0.9632(6) 0.6571(4) 0.3294(3) 0.0373(16) Uani 1 1 d .
H26 H 1.0227 0.6150 0.2903 0.045 Uiso 1 1 calc R
C22 C 0.6690(6) 0.7438(4) 0.2378(3) 0.050(2) Uani 1 1 d .
H22A H 0.6072 0.7242 0.2692 0.075 Uiso 1 1 calc R
H22B H 0.6331 0.7960 0.2032 0.075 Uiso 1 1 calc R
H22C H 0.7086 0.7733 0.2701 0.075 Uiso 1 1 calc R
C21 C 0.8656(6) 0.6705(5) 0.1534(3) 0.054(2) Uani 1 1 d .
H21A H 0.9005 0.6971 0.1905 0.081 Uiso 1 1 calc R
H21B H 0.8413 0.7229 0.1165 0.081 Uiso 1 1 calc R
H21C H 0.9243 0.6062 0.1277 0.081 Uiso 1 1 calc R
C14 C 0.4033(6) 0.0273(4) 0.1716(4) 0.0433(17) Uani 1 1 d .
H14 H 0.3254 0.0385 0.1975 0.052 Uiso 1 1 calc R
C30 C 0.7712(6) 0.7029(4) 0.4052(3) 0.0427(17) Uani 1 1 d .
H30 H 0.6977 0.6922 0.4182 0.051 Uiso 1 1 calc R
C18 C 0.8420(6) 0.4674(4) 0.4715(3) 0.0443(18) Uani 1 1 d .
H18A H 0.8589 0.5324 0.4736 0.066 Uiso 1 1 calc R
H18B H 0.8726 0.4241 0.5122 0.066 Uiso 1 1 calc R
H18C H 0.7562 0.4839 0.4775 0.066 Uiso 1 1 calc R
C32 C 0.5279(6) 0.3260(4) 0.4218(3) 0.0504(19) Uani 1 1 d .
H32A H 0.5953 0.3301 0.4430 0.076 Uiso 1 1 calc R
H32B H 0.5488 0.2563 0.3976 0.076 Uiso 1 1 calc R
H32C H 0.4595 0.3387 0.4622 0.076 Uiso 1 1 calc R
C29 C 0.7917(8) 0.7809(4) 0.4437(4) 0.057(2) Uani 1 1 d .
H29 H 0.7330 0.8225 0.4833 0.068 Uiso 1 1 calc R
C28 C 0.8965(9) 0.7976(5) 0.4246(4) 0.064(3) Uani 1 1 d .
H28 H 0.9094 0.8521 0.4504 0.077 Uiso 1 1 calc R
C31 C 0.4546(7) 0.5574(4) 0.3972(3) 0.063(2) Uani 1 1 d .
H31A H 0.3997 0.5643 0.4447 0.094 Uiso 1 1 calc R
H31B H 0.4178 0.6116 0.3641 0.094 Uiso 1 1 calc R
H31C H 0.5276 0.5652 0.4075 0.094 Uiso 1 1 calc R
C33 C 0.3576(6) 0.4146(5) 0.3162(4) 0.065(2) Uani 1 1 d .
H33A H 0.3811 0.3481 0.2869 0.098 Uiso 1 1 calc R
H33B H 0.3261 0.4725 0.2844 0.098 Uiso 1 1 calc R
H33C H 0.2965 0.4169 0.3595 0.098 Uiso 1 1 calc R
C43 C 0.2266(6) 0.6546(4) 0.1628(3) 0.0360(16) Uani 1 1 d .
C48 C 0.1428(5) 0.7540(4) 0.1716(4) 0.0419(17) Uani 1 1 d .
H48 H 0.0710 0.7682 0.1527 0.050 Uiso 1 1 calc R
C44 C 0.3307(6) 0.6377(5) 0.1887(4) 0.0490(19) Uani 1 1 d .
H44 H 0.3892 0.5697 0.1828 0.059 Uiso 1 1 calc R
C47 C 0.1638(6) 0.8330(4) 0.2083(4) 0.0492(19) Uani 1 1 d .
H47 H 0.1048 0.9007 0.2156 0.059 Uiso 1 1 calc R
C46 C 0.2665(7) 0.8159(5) 0.2339(4) 0.0524(19) Uani 1 1 d .
H46 H 0.2796 0.8709 0.2589 0.063 Uiso 1 1 calc R
C45 C 0.3520(6) 0.7177(6) 0.2233(4) 0.056(2) Uani 1 1 d .
H45 H 0.4255 0.7051 0.2398 0.068 Uiso 1 1 calc R
C42 C 0.2059(6) 0.5668(4) 0.1248(4) 0.062(2) Uani 1 1 d .
H42A H 0.2814 0.5189 0.0973 0.092 Uiso 1 1 calc R
H42B H 0.1511 0.5950 0.0895 0.092 Uiso 1 1 calc R
H42C H 0.1718 0.5292 0.1628 0.092 Uiso 1 1 calc R
C40 C 1.0349(6) 0.1516(4) 0.0229(3) 0.052(2) Uani 1 1 d .
H40A H 0.9848 0.1128 0.0101 0.063 Uiso 1 1 calc R
H40B H 1.0929 0.1494 -0.0229 0.063 Uiso 1 1 calc R
C35 C 1.1210(6) 0.3231(5) 0.0745(4) 0.059(2) Uani 1 1 d .
H35A H 1.1742 0.2761 0.0318 0.070 Uiso 1 1 calc R
H35B H 1.1333 0.3910 0.0701 0.070 Uiso 1 1 calc R
C50 C 0.3402(6) 0.9347(5) 0.4245(4) 0.0518(19) Uani 1 1 d .
C39 C 1.1014(6) 0.0956(4) 0.0818(3) 0.0489(19) Uani 1 1 d .
H39A H 1.1849 0.0913 0.0679 0.059 Uiso 1 1 calc R
H39B H 1.1008 0.0234 0.0815 0.059 Uiso 1 1 calc R
C51 C 0.2561(7) 0.8911(6) 0.4493(4) 0.067(2) Uani 1 1 d .
H51 H 0.2769 0.8290 0.4759 0.080 Uiso 1 1 calc R
C52 C 0.1447(8) 0.9354(7) 0.4364(6) 0.093(3) Uani 1 1 d .
H52 H 0.0860 0.9062 0.4550 0.111 Uiso 1 1 calc R
C36 C 1.1580(6) 0.2786(5) 0.1452(4) 0.054(2) Uani 1 1 d .
H36A H 1.1602 0.3355 0.1782 0.065 Uiso 1 1 calc R
H36B H 1.2396 0.2273 0.1329 0.065 Uiso 1 1 calc R
C49 C 0.4606(8) 0.8860(7) 0.4389(5) 0.114(4) Uani 1 1 d .
H49A H 0.4596 0.8832 0.4933 0.171 Uiso 1 1 calc R
H49B H 0.5088 0.9271 0.4176 0.171 Uiso 1 1 calc R
H49C H 0.4946 0.8150 0.4154 0.171 Uiso 1 1 calc R
C53 C 0.1170(10) 1.0234(8) 0.3958(6) 0.103(4) Uani 1 1 d .
H53 H 0.0389 1.0528 0.3852 0.123 Uiso 1 1 calc R
C55 C 0.3076(8) 1.0254(5) 0.3848(4) 0.067(2) Uani 1 1 d .
H55 H 0.3650 1.0564 0.3674 0.081 Uiso 1 1 calc R
C54 C 0.1961(10) 1.0700(7) 0.3705(5) 0.088(4) Uani 1 1 d .
H54 H 0.1742 1.1318 0.3437 0.106 Uiso 1 1 calc R

loop_
_atom_site_aniso_label
_atom_site_aniso_U_11
_atom_site_aniso_U_22
_atom_site_aniso_U_33
_atom_site_aniso_U_23
_atom_site_aniso_U_13
_atom_site_aniso_U_12
Ni1 0.0180(4) 0.0165(3) 0.0202(4) -0.0006(3) -0.0017(3) -0.0063(3)
Si1 0.0223(9) 0.0154(7) 0.0180(8) -0.0003(6) -0.0049(7) -0.0092(6)
P1 0.0202(8) 0.0197(7) 0.0213(8) -0.0019(6) -0.0010(6) -0.0086(6)
Si2 0.0233(9) 0.0145(6) 0.0193(8) 0.0006(6) -0.0053(7) -0.0092(6)
Si3 0.0304(10) 0.0300(8) 0.0251(9) -0.0024(7) 0.0038(8) -0.0115(7)
N2 0.023(3) 0.0136(19) 0.020(2) 0.0001(18) -0.001(2) -0.0075(18)
N4 0.031(3) 0.018(2) 0.016(2) 0.0047(18) -0.011(2) -0.0125(19)
N3 0.026(3) 0.018(2) 0.022(2) 0.0039(18) -0.010(2) -0.0099(19)
N1 0.020(3) 0.0140(19) 0.020(2) 0.0021(17) -0.006(2) -0.0075(18)
C5 0.026(3) 0.029(3) 0.017(3) 0.005(2) -0.011(3) -0.012(2)
C9 0.016(3) 0.018(3) 0.025(3) -0.005(2) -0.003(3) -0.003(2)
C10 0.021(3) 0.023(3) 0.032(3) 0.006(2) -0.012(3) -0.009(2)
C1 0.026(3) 0.018(2) 0.031(3) 0.008(2) -0.007(3) -0.011(2)
C20 0.042(4) 0.021(3) 0.023(3) 0.007(2) -0.015(3) -0.015(3)
C25 0.039(4) 0.020(3) 0.025(3) 0.005(2) -0.017(3) -0.016(3)
C24 0.018(3) 0.017(2) 0.026(3) 0.000(2) 0.002(3) -0.006(2)
C11 0.039(4) 0.020(3) 0.025(3) 0.000(2) -0.010(3) -0.012(3)
C2 0.039(4) 0.026(3) 0.038(4) 0.011(3) -0.019(3) -0.018(3)
C8 0.044(4) 0.016(2) 0.029(3) 0.006(2) -0.014(3) -0.006(2)
C16 0.040(4) 0.024(3) 0.016(3) 0.007(2) -0.013(3) -0.014(3)
C4 0.042(4) 0.032(3) 0.043(4) 0.013(3) -0.016(3) -0.018(3)
C13 0.080(6) 0.042(4) 0.050(5) 0.020(3) -0.041(4) -0.046(4)
C15 0.031(4) 0.027(3) 0.039(4) 0.003(3) -0.009(3) -0.015(3)
C12 0.076(6) 0.027(3) 0.031(4) 0.005(3) -0.017(4) -0.027(3)
C6 0.078(5) 0.027(3) 0.017(3) -0.001(2) -0.004(3) -0.022(3)
C23 0.043(4) 0.028(3) 0.032(3) 0.005(3) -0.013(3) -0.016(3)
C19 0.043(4) 0.033(3) 0.034(3) 0.012(3) -0.021(3) -0.018(3)
C41 0.020(3) 0.037(3) 0.022(3) 0.003(2) 0.003(3) -0.009(3)
C38 0.019(3) 0.025(3) 0.033(3) 0.001(3) 0.006(3) -0.001(2)
C3 0.038(4) 0.025(3) 0.050(4) 0.005(3) -0.017(3) -0.009(3)
C37 0.025(4) 0.033(3) 0.032(3) 0.000(3) -0.005(3) -0.001(3)
C34 0.025(4) 0.038(3) 0.027(3) 0.003(3) 0.009(3) -0.007(3)
C7 0.036(4) 0.055(4) 0.054(4) 0.026(3) -0.026(3) -0.023(3)
C17 0.052(5) 0.032(3) 0.054(4) 0.008(3) -0.027(4) -0.018(3)
C27 0.094(7) 0.066(5) 0.059(5) 0.029(4) -0.043(5) -0.068(5)
C26 0.055(5) 0.047(3) 0.030(4) 0.015(3) -0.018(3) -0.038(3)
C22 0.074(6) 0.023(3) 0.049(4) 0.004(3) -0.031(4) -0.004(3)
C21 0.077(6) 0.072(4) 0.042(4) 0.032(4) -0.022(4) -0.056(4)
C14 0.049(5) 0.050(4) 0.049(4) 0.022(3) -0.017(4) -0.037(3)
C30 0.063(5) 0.026(3) 0.041(4) -0.003(3) -0.019(4) -0.013(3)
C18 0.074(5) 0.038(3) 0.021(3) 0.001(3) -0.012(3) -0.019(3)
C32 0.061(5) 0.049(4) 0.034(4) 0.009(3) 0.009(4) -0.017(3)
C29 0.094(7) 0.026(3) 0.053(5) -0.003(3) -0.034(5) -0.015(4)
C28 0.133(9) 0.037(4) 0.048(5) 0.014(3) -0.053(5) -0.047(5)
C31 0.089(6) 0.045(4) 0.040(4) -0.012(3) 0.027(4) -0.021(4)
C33 0.045(5) 0.100(6) 0.056(5) 0.014(4) -0.002(4) -0.035(4)
C43 0.032(4) 0.027(3) 0.046(4) 0.011(3) 0.002(3) -0.010(3)
C48 0.024(4) 0.036(3) 0.064(5) 0.013(3) 0.003(3) -0.013(3)
C44 0.038(5) 0.040(4) 0.058(5) 0.013(3) 0.003(4) -0.005(3)
C47 0.037(5) 0.036(3) 0.063(5) 0.009(3) 0.011(4) -0.007(3)
C46 0.054(5) 0.066(5) 0.049(5) 0.000(4) 0.001(4) -0.040(4)
C45 0.040(5) 0.078(5) 0.053(5) 0.022(4) -0.013(4) -0.021(4)
C42 0.070(6) 0.041(4) 0.071(5) 0.007(4) 0.008(4) -0.025(4)
C40 0.074(6) 0.036(3) 0.034(4) -0.015(3) -0.002(4) -0.007(3)
C35 0.056(5) 0.096(5) 0.044(4) 0.015(4) -0.002(4) -0.056(4)
C50 0.036(5) 0.070(5) 0.039(4) 0.009(4) -0.007(4) -0.004(4)
C39 0.044(5) 0.040(3) 0.045(4) -0.016(3) 0.002(4) 0.003(3)
C51 0.049(6) 0.071(5) 0.069(6) 0.008(4) 0.004(5) -0.015(4)
C52 0.059(7) 0.086(6) 0.130(9) -0.023(6) 0.002(6) -0.030(5)
C36 0.029(4) 0.061(4) 0.079(6) 0.022(4) -0.013(4) -0.023(3)
C49 0.078(8) 0.121(7) 0.122(9) 0.042(7) -0.017(7) -0.009(6)
C53 0.091(10) 0.101(8) 0.084(8) -0.029(6) -0.037(7) 0.018(7)
C55 0.084(7) 0.063(5) 0.044(5) 0.009(4) 0.000(5) -0.018(5)
C54 0.099(9) 0.061(6) 0.058(6) -0.003(4) -0.011(6) 0.029(6)

loop_
_atom_type_symbol
_atom_type_description
_atom_type_scat_dispersion_real
_atom_type_scat_dispersion_imag
_atom_type_scat_source
C C 0.0033 0.0016 'International Tables Vol C Tables 4.2.6.8 and 6.1.1.4'
H H 0.0000 0.0000 'International Tables Vol C Tables 4.2.6.8 and 6.1.1.4'
N N 0.0061 0.0033 'International Tables Vol C Tables 4.2.6.8 and 6.1.1.4'
Si Si 0.0817 0.0704 'International Tables Vol C Tables 4.2.6.8 and 6.1.1.4'
P P 0.1023 0.0942 'International Tables Vol C Tables 4.2.6.8 and 6.1.1.4'
Ni Ni 0.3393 1.1124 'International Tables Vol C Tables 4.2.6.8 and 6.1.1.4'

loop_
_geom_angle_atom_site_label_1
_geom_angle_atom_site_label_2
_geom_angle_atom_site_label_3
_geom_angle
C37 Ni1 C38 38.5(2)
C37 Ni1 C41 99.6(2)
C38 Ni1 C41 84.9(2)
C37 Ni1 C34 85.1(2)
C38 Ni1 C34 95.1(2)
C41 Ni1 C34 38.3(2)
C37 Ni1 Si1 138.50(16)
C38 Ni1 Si1 110.75(16)
C41 Ni1 Si1 104.38(17)
C34 Ni1 Si1 133.34(18)
C37 Ni1 Si2 105.45(16)
C38 Ni1 Si2 135.74(16)
C41 Ni1 Si2 135.74(14)
C34 Ni1 Si2 108.25(15)
Si1 Ni1 Si2 79.81(6)
N2 Si1 N1 69.15(17)
N2 Si1 Ni1 132.40(14)
N1 Si1 Ni1 135.82(14)
N2 Si1 P1 103.82(13)
N1 Si1 P1 111.22(14)
Ni1 Si1 P1 100.42(7)
N2 Si1 C9 34.38(15)
N1 Si1 C9 34.91(16)
Ni1 Si1 C9 145.29(13)
P1 Si1 C9 113.71(14)
N2 Si1 Si2 143.81(12)
N1 Si1 Si2 139.52(14)
Ni1 Si1 Si2 50.12(4)
P1 Si1 Si2 51.44(5)
C9 Si1 Si2 164.56(13)
Si3 P1 Si1 124.22(8)
Si3 P1 Si2 130.17(9)
Si1 P1 Si2 77.48(7)
N3 Si2 N4 69.40(16)
N3 Si2 Ni1 132.64(14)
N4 Si2 Ni1 132.77(14)
N3 Si2 P1 113.14(15)
N4 Si2 P1 106.39(15)
Ni1 Si2 P1 100.01(7)
N3 Si2 C24 35.15(15)
N4 Si2 C24 34.45(15)
Ni1 Si2 C24 142.80(14)
P1 Si2 C24 116.97(14)
N3 Si2 Si1 138.12(13)
N4 Si2 Si1 146.60(14)
Ni1 Si2 Si1 50.07(4)
P1 Si2 Si1 51.07(5)
C24 Si2 Si1 166.62(14)
C31 Si3 C32 108.6(3)
C31 Si3 C33 111.3(3)
C32 Si3 C33 105.8(3)
C31 Si3 P1 106.9(2)
C32 Si3 P1 116.7(2)
C33 Si3 P1 107.5(2)
C9 N2 C5 130.2(4)
C9 N2 Si1 92.4(3)
C5 N2 Si1 137.3(3)
C24 N4 C20 130.7(4)
C24 N4 Si2 91.9(3)
C20 N4 Si2 137.4(3)
C24 N3 C16 128.7(4)
C24 N3 Si2 91.3(3)
C16 N3 Si2 135.7(3)
C9 N1 C1 128.2(4)
C9 N1 Si1 91.8(3)
C1 N1 Si1 133.0(3)
N2 C5 C6 108.4(4)
N2 C5 C7 112.6(4)
C6 C5 C7 111.1(5)
N2 C5 C8 106.3(4)
C6 C5 C8 108.5(4)
C7 C5 C8 109.7(4)
N2 C9 N1 106.3(4)
N2 C9 C10 127.2(5)
N1 C9 C10 126.5(4)
N2 C9 Si1 53.2(3)
N1 C9 Si1 53.3(2)
C10 C9 Si1 177.0(4)
C15 C10 C11 120.0(5)
C15 C10 C9 118.9(5)
C11 C10 C9 121.0(5)
N1 C1 C2 107.0(4)
N1 C1 C3 109.9(4)
C2 C1 C3 109.6(5)
N1 C1 C4 111.6(4)
C2 C1 C4 109.0(4)
C3 C1 C4 109.6(4)
N4 C20 C21 110.3(5)
N4 C20 C22 110.4(4)
C21 C20 C22 111.3(5)
N4 C20 C23 107.0(4)
C21 C20 C23 108.3(5)
C22 C20 C23 109.4(5)
C26 C25 C30 118.6(5)
C26 C25 C24 122.7(5)
C30 C25 C24 118.7(5)
N4 C24 N3 106.8(4)
N4 C24 C25 127.1(4)
N3 C24 C25 126.1(5)
N4 C24 Si2 53.7(2)
N3 C24 Si2 53.5(2)
C25 C24 Si2 173.8(4)
C10 C11 C12 118.8(6)
N3 C16 C17 111.1(4)
N3 C16 C19 104.7(4)
C17 C16 C19 110.0(4)
N3 C16 C18 111.5(4)
C17 C16 C18 111.1(5)
C19 C16 C18 108.3(4)
C12 C13 C14 120.8(6)
C10 C15 C14 119.9(5)
C13 C12 C11 120.9(6)
C34 C41 C40 125.1(6)
C34 C41 Ni1 71.2(3)
C40 C41 Ni1 108.4(3)
C37 C38 C39 124.1(5)
C37 C38 Ni1 69.5(3)
C39 C38 Ni1 110.2(4)
C38 C37 C36 125.1(5)
C38 C37 Ni1 72.0(3)
C36 C37 Ni1 109.5(4)
C41 C34 C35 123.9(5)
C41 C34 Ni1 70.5(3)
C35 C34 Ni1 109.1(4)
C28 C27 C26 119.1(7)
C25 C26 C27 120.7(6)
C13 C14 C15 119.5(6)
C29 C30 C25 120.8(7)
C28 C29 C30 119.9(7)
C29 C28 C27 120.9(7)
C44 C43 C48 118.5(6)
C44 C43 C42 120.2(5)
C48 C43 C42 121.2(6)
C43 C48 C47 119.8(6)
C43 C44 C45 121.2(6)
C46 C47 C48 121.4(6)
C47 C46 C45 119.3(7)
C46 C45 C44 119.8(7)
C39 C40 C41 116.4(5)
C36 C35 C34 116.6(5)
C51 C50 C55 118.5(7)
C51 C50 C49 120.1(7)
C55 C50 C49 121.4(8)
C40 C39 C38 115.6(5)
C52 C51 C50 120.7(8)
C51 C52 C53 119.0(10)
C35 C36 C37 115.3(6)
C54 C53 C52 122.8(11)
C54 C55 C50 121.5(8)
C53 C54 C55 117.6(9)

loop_
_geom_bond_atom_site_label_1
_geom_bond_atom_site_label_2
_geom_bond_distance
Ni1 C37 2.068(6)
Ni1 C38 2.098(5)
Ni1 C41 2.105(5)
Ni1 C34 2.113(5)
Ni1 Si1 2.2002(17)
Ni1 Si2 2.2019(15)
Si1 N2 1.885(4)
Si1 N1 1.886(4)
Si1 P1 2.2505(18)
Si1 C9 2.351(5)
Si1 Si2 2.8241(19)
P1 Si3 2.224(2)
P1 Si2 2.262(2)
Si2 N3 1.882(4)
Si2 N4 1.886(4)
Si2 C24 2.340(5)
Si3 C31 1.857(6)
Si3 C32 1.871(5)
Si3 C33 1.879(7)
N2 C9 1.329(5)
N2 C5 1.479(6)
N4 C24 1.324(6)
N4 C20 1.479(5)
N3 C24 1.347(5)
N3 C16 1.485(6)
N1 C9 1.346(6)
N1 C1 1.487(5)
C5 C6 1.522(7)
C5 C7 1.518(7)
C5 C8 1.536(6)
C9 C10 1.488(7)
C10 C15 1.389(7)
C10 C11 1.398(7)
C1 C2 1.511(7)
C1 C3 1.529(7)
C1 C4 1.527(7)
C20 C21 1.507(8)
C20 C22 1.520(7)
C20 C23 1.529(7)
C25 C26 1.381(8)
C25 C30 1.397(7)
C25 C24 1.493(7)
C11 C12 1.392(8)
C16 C17 1.522(8)
C16 C19 1.533(6)
C16 C18 1.526(7)
C13 C12 1.367(9)
C13 C14 1.373(8)
C15 C14 1.399(8)
C41 C34 1.383(7)
C41 C40 1.494(7)
C38 C37 1.373(7)
C38 C39 1.505(7)
C37 C36 1.504(8)
C34 C35 1.502(8)
C27 C28 1.383(10)
C27 C26 1.406(8)
C30 C29 1.388(8)
C29 C28 1.366(10)
C43 C44 1.370(9)
C43 C48 1.381(7)
C43 C42 1.496(8)
C48 C47 1.385(9)
C44 C45 1.380(9)
C47 C46 1.350(9)
C46 C45 1.377(8)
C40 C39 1.488(8)
C35 C36 1.479(8)
C50 C51 1.371(10)
C50 C55 1.397(8)
C50 C49 1.456(10)
C51 C52 1.343(11)
C52 C53 1.375(11)
C53 C54 1.351(13)
C55 C54 1.354(11)
